data_1527903
loop_
_publ_author_name
'Paixao, J.A.'
'Lander, G.H.'
'Nakotte, H.'
'Brown, P.J.'
'de Boer, F.R.'
'Brueck, E.'

_publ_section_title
;
 Magnetization density in U Rh Al - evidende for hybridazation effects
;
_journal_name_full 'Journal of Physics: Condensed Matter'
_journal_page_first 829
_journal_page_last 846
_journal_volume 4
_journal_year 1992
_chemical_formula_sum 'Al Rh U'
_space_group_IT_number 189
_symmetry_space_group_name_Hall 'P -6 -2'
_symmetry_space_group_name_H-M 'P -6 2 m'
_cell_angle_alpha 90
_cell_angle_beta 90
_cell_angle_gamma 120
_cell_formula_units_Z 3
_cell_length_a 6.9808
_cell_length_b 6.9808
_cell_length_c 4.0063
_cell_volume 169.077
_citation_journal_id_ASTM JCOMEL
_cod_data_source_file Paixao_JCOMEL_1992_184.cif
_cod_data_source_block Al1Rh1U1
_cod_original_formula_sum 'Al1 Rh1 U1'
_cod_database_code 1527903

loop_
_symmetry_equiv_pos_as_xyz
x,y,z
-x+y,-x,-z
-y,x-y,z
x,y,-z
-x+y,-x,z
-y,x-y,-z
y,x,z
x-y,-y,-z
-x,-x+y,z
y,x,-z
x-y,-y,z
-x,-x+y,-z

loop_
_atom_site_label
_atom_site_type_symbol
_atom_site_fract_x
_atom_site_fract_y
_atom_site_fract_z
_atom_site_occupancy
_atom_site_U_iso_or_equiv
Al1 Al 0.2374 0 0 1 0.0
U1 U 0.5806 0 0.5 1 0.0
Rh1 Rh 0 0 0.5 1 0.0
Rh2 Rh 0.3333 0.6667 0 1 0.0
